data_1552865
loop_
_publ_author_name
'Omar Ali, Nur Halilatul Sadiqin'
'Sheikh Abdul Hamid, Malai Haniti'
'Mirza, Aminul Huq'
'Usman, Anwar'

_publ_section_title
;
 2-[1-(1,3-Dioxo-1,3-dihydro-2<i>H</i>-inden-2-ylidene)ethyl]hydrazinecarbothioamide
;
_journal_coeditor_code IS5524
_journal_issue 11
_journal_name_full IUCrData
_journal_page_first x191501
_journal_paper_doi 10.1107/S2414314619015013
_journal_volume 4
_journal_year 2019
_chemical_formula_iupac 'C12 H11 N3 O2 S'
_chemical_formula_moiety 'C12 H11 N3 O2 S'
_chemical_formula_sum 'C12 H11 N3 O2 S'
_chemical_formula_weight 261.30
_chemical_name_systematic 2-[1-(1,3-Dioxo-1,3-dihydro-2<i>H</i>-inden-2-ylidene)ethyl]hydrazinecarbothioamide
_space_group_crystal_system orthorhombic
_space_group_IT_number 61
_space_group_name_Hall '-P 2ac 2ab'
_space_group_name_H-M_alt 'P b c a'
_atom_sites_solution_hydrogens mixed
_atom_sites_solution_primary direct
_atom_sites_solution_secondary difmap
_audit_creation_method SHELXL-2017/1
_cell_angle_alpha 90
_cell_angle_beta 90
_cell_angle_gamma 90
_cell_formula_units_Z 8
_cell_length_a 15.0751(6)
_cell_length_b 7.6891(4)
_cell_length_c 20.7891(9)
_cell_measurement_reflns_used 6090
_cell_measurement_temperature 99(2)
_cell_measurement_theta_max 29.571
_cell_measurement_theta_min 2.380
_cell_volume 2409.75(19)
_computing_cell_refinement
;
SAINT (Bruker, 2014)
;
_computing_data_collection
;
APEX2 (Bruker, 2014)
;
_computing_data_reduction
;
SAINT (Bruker, 2014)
;
_computing_molecular_graphics
;
ORTEP-3 for Windows (Farrugia, 2012)
;
_computing_publication_material
;
SHELXL2014 (Sheldrick, 2015<i>b</i>)
;
_computing_structure_refinement
;
SHELXL2014 (Sheldrick, 2015<i>b</i>)
;
_computing_structure_solution
;
SHELXT (Sheldrick, 2015<i>a</i>)
;
_diffrn_ambient_temperature 99(2)
_diffrn_measured_fraction_theta_full 0.999
_diffrn_measured_fraction_theta_max 0.999
_diffrn_measurement_device_type 'Bruker D8 Venture'
_diffrn_measurement_method 'profile data from \q/2\q scans'
_diffrn_radiation_type MoK\a
_diffrn_radiation_wavelength 0.71073
_diffrn_reflns_av_R_equivalents 0.0726
_diffrn_reflns_av_unetI/netI 0.0506
_diffrn_reflns_limit_h_max 18
_diffrn_reflns_limit_h_min -20
_diffrn_reflns_limit_k_max 10
_diffrn_reflns_limit_k_min -8
_diffrn_reflns_limit_l_max 28
_diffrn_reflns_limit_l_min -28
_diffrn_reflns_number 18247
_diffrn_reflns_theta_full 25.242
_diffrn_reflns_theta_max 29.571
_diffrn_reflns_theta_min 2.380
_exptl_absorpt_coefficient_mu 0.266
_exptl_absorpt_correction_T_max 0.937
_exptl_absorpt_correction_T_min 0.824
_exptl_absorpt_correction_type multi-scan
_exptl_absorpt_process_details
;
(SADABS; Bruker, 2014)
;
_exptl_crystal_colour brown
_exptl_crystal_density_diffrn 1.440
_exptl_crystal_density_method 'Not Measured'
_exptl_crystal_description rod
_exptl_crystal_F_000 1088
_exptl_crystal_size_max 0.756
_exptl_crystal_size_mid 0.252
_exptl_crystal_size_min 0.248
_refine_diff_density_max 0.788
_refine_diff_density_min -0.996
_refine_ls_extinction_method none
_refine_ls_goodness_of_fit_ref 1.071
_refine_ls_hydrogen_treatment mixed
_refine_ls_matrix_type full
_refine_ls_number_parameters 181
_refine_ls_number_reflns 3382
_refine_ls_number_restraints 0
_refine_ls_restrained_S_all 1.071
_refine_ls_R_factor_all 0.0779
_refine_ls_R_factor_gt 0.0628
_refine_ls_shift/su_max 0.001
_refine_ls_shift/su_mean 0.000
_refine_ls_structure_factor_coef Fsqd
_refine_ls_weighting_details 'w=1/[\s^2^(Fo^2^)+(0.1170P)^2^+0.3104P] where P=(Fo^2^+2Fc^2^)/3'
_refine_ls_weighting_scheme calc
_refine_ls_wR_factor_gt 0.1611
_refine_ls_wR_factor_ref 0.1728
_reflns_number_gt 2712
_reflns_number_total 3382
_reflns_threshold_expression 'I > 2\s(I)'
_cod_data_source_file is5524sup1.cif
_cod_data_source_block I
_cod_database_code 1552865
_shelx_space_group_comment
;
The symmetry employed for this shelxl refinement is uniquely defined
by the following loop, which should always be used as a source of
symmetry information in preference to the above space-group names.
They are only intended as comments.
;
_shelx_estimated_absorpt_t_min 0.824
_shelx_estimated_absorpt_t_max 0.937

loop_
_space_group_symop_operation_xyz
'x, y, z'
'-x+1/2, -y, z+1/2'
'-x, y+1/2, -z+1/2'
'x+1/2, -y+1/2, -z'
'-x, -y, -z'
'x-1/2, y, -z-1/2'
'x, -y-1/2, z-1/2'
'-x-1/2, y-1/2, z'

loop_
_atom_site_type_symbol
_atom_site_label
_atom_site_fract_x
_atom_site_fract_y
_atom_site_fract_z
_atom_site_U_iso_or_equiv
_atom_site_adp_type
_atom_site_calc_flag
_atom_site_occupancy
S S1 0.43388(3) 0.69858(6) 0.75750(2) 0.01816(17) Uani d 1
O O1 0.86124(9) 0.5148(2) 0.58244(8) 0.0294(4) Uani d 1
O O2 0.58261(8) 0.40510(17) 0.48472(6) 0.0202(3) Uani d 1
N N1 0.50396(12) 0.8510(2) 0.65405(8) 0.0213(4) Uani d 1
H HN1 0.4960(17) 0.948(4) 0.6726(15) 0.043(8) Uiso d 1
H HN2 0.5428(16) 0.853(3) 0.6251(14) 0.025(6) Uiso d 1
N N2 0.52093(10) 0.5557(2) 0.66273(7) 0.0162(3) Uani d 1
H HN3 0.5202(14) 0.465(3) 0.6853(13) 0.024(6) Uiso d 1
N N3 0.57075(10) 0.5469(2) 0.60634(7) 0.0150(3) Uani d 1
H HN4 0.5434(15) 0.516(3) 0.5700(14) 0.027(6) Uiso d 1
C C1 0.49117(11) 0.7065(2) 0.68685(8) 0.0152(4) Uani d 1
C C2 0.66012(11) 0.5365(2) 0.60836(8) 0.0141(3) Uani d 1
C C3 0.70518(11) 0.4833(2) 0.55397(8) 0.0151(3) Uani d 1
C C4 0.80153(11) 0.4714(2) 0.54558(10) 0.0191(4) Uani d 1
C C5 0.81627(12) 0.3939(2) 0.48089(10) 0.0209(4) Uani d 1
C C6 0.89580(14) 0.3553(3) 0.45015(12) 0.0308(5) Uani d 1
H H6 0.951321 0.377395 0.470159 0.037 Uiso calc 1
C C7 0.89078(15) 0.2830(3) 0.38902(12) 0.0366(6) Uani d 1
H H7 0.944060 0.256797 0.366630 0.044 Uiso calc 1
C C8 0.81003(16) 0.2482(3) 0.35982(11) 0.0349(5) Uani d 1
H H8 0.809265 0.197883 0.318095 0.042 Uiso calc 1
C C9 0.72982(15) 0.2855(3) 0.39040(10) 0.0268(5) Uani d 1
H H9 0.674394 0.261752 0.370510 0.032 Uiso calc 1
C C10 0.73498(12) 0.3592(2) 0.45145(8) 0.0177(4) Uani d 1
C C11 0.66251(11) 0.4159(2) 0.49572(8) 0.0149(3) Uani d 1
C C12 0.70463(12) 0.5863(3) 0.67010(9) 0.0215(4) Uani d 1
H H12A 0.684628 0.702208 0.683240 0.026 Uiso calc 1
H H12B 0.769069 0.587450 0.663875 0.026 Uiso calc 1
H H12C 0.689323 0.501675 0.703566 0.026 Uiso calc 1

loop_
_atom_site_aniso_label
_atom_site_aniso_U_11
_atom_site_aniso_U_22
_atom_site_aniso_U_33
_atom_site_aniso_U_12
_atom_site_aniso_U_13
_atom_site_aniso_U_23
S1 0.0289(3) 0.0173(3) 0.0083(2) -0.00088(16) 0.00634(15) -0.00102(15)
O1 0.0189(7) 0.0388(9) 0.0304(9) 0.0005(6) -0.0073(6) 0.0053(6)
O2 0.0190(6) 0.0289(7) 0.0128(6) 0.0048(5) -0.0024(5) -0.0033(5)
N1 0.0347(9) 0.0172(8) 0.0120(8) 0.0020(7) 0.0095(6) 0.0015(6)
N2 0.0263(8) 0.0151(7) 0.0073(7) 0.0003(6) 0.0054(6) 0.0000(6)
N3 0.0190(7) 0.0219(8) 0.0042(7) 0.0015(5) 0.0020(5) -0.0013(5)
C1 0.0193(8) 0.0168(8) 0.0094(8) -0.0013(6) -0.0018(6) -0.0021(6)
C2 0.0188(8) 0.0141(8) 0.0095(8) -0.0012(6) -0.0021(6) 0.0032(6)
C3 0.0164(8) 0.0179(8) 0.0110(8) 0.0020(6) -0.0013(6) 0.0028(6)
C4 0.0167(8) 0.0207(9) 0.0200(9) 0.0026(6) 0.0004(6) 0.0086(7)
C5 0.0232(9) 0.0171(9) 0.0223(10) 0.0058(7) 0.0088(7) 0.0080(7)
C6 0.0256(10) 0.0230(10) 0.0436(13) 0.0052(8) 0.0169(9) 0.0101(9)
C7 0.0424(13) 0.0228(11) 0.0444(14) 0.0086(9) 0.0313(11) 0.0070(9)
C8 0.0565(14) 0.0243(11) 0.0239(11) 0.0098(10) 0.0237(10) 0.0024(9)
C9 0.0420(12) 0.0239(10) 0.0146(9) 0.0070(8) 0.0083(8) 0.0011(7)
C10 0.0240(9) 0.0173(8) 0.0118(8) 0.0053(7) 0.0066(6) 0.0043(7)
C11 0.0200(8) 0.0164(8) 0.0082(8) 0.0048(6) 0.0020(6) 0.0029(6)
C12 0.0263(9) 0.0268(10) 0.0113(8) -0.0015(7) -0.0062(7) -0.0009(7)

loop_
_atom_type_symbol
_atom_type_description
_atom_type_scat_dispersion_real
_atom_type_scat_dispersion_imag
_atom_type_scat_source
C C 0.0033 0.0016 'International Tables Vol C Tables 4.2.6.8 and 6.1.1.4'
H H 0.0000 0.0000 'International Tables Vol C Tables 4.2.6.8 and 6.1.1.4'
N N 0.0061 0.0033 'International Tables Vol C Tables 4.2.6.8 and 6.1.1.4'
S S 0.1246 0.1234 'International Tables Vol C Tables 4.2.6.8 and 6.1.1.4'
O O 0.0106 0.0060 'International Tables Vol C Tables 4.2.6.8 and 6.1.1.4'

loop_
_geom_angle_atom_site_label_1
_geom_angle_atom_site_label_2
_geom_angle_atom_site_label_3
_geom_angle
C1 N1 HN1 119(2)
C1 N1 HN2 119.0(17)
HN1 N1 HN2 114(2)
C1 N2 N3 122.48(15)
C1 N2 HN3 120.3(17)
N3 N2 HN3 115.8(16)
C2 N3 N2 120.94(15)
C2 N3 HN4 118.1(15)
N2 N3 HN4 118.4(15)
N1 C1 N2 119.14(16)
N1 C1 S1 123.34(14)
N2 C1 S1 117.46(13)
N3 C2 C3 118.86(15)
N3 C2 C12 117.30(15)
C3 C2 C12 123.84(16)
C2 C3 C11 124.43(15)
C2 C3 C4 127.10(16)
C11 C3 C4 108.34(15)
O1 C4 C3 129.43(19)
O1 C4 C5 124.29(17)
C3 C4 C5 106.28(16)
C6 C5 C10 121.0(2)
C6 C5 C4 129.0(2)
C10 C5 C4 109.99(15)
C7 C6 C5 117.3(2)
C7 C6 H6 121.3
C5 C6 H6 121.3
C8 C7 C6 121.71(18)
C8 C7 H7 119.1
C6 C7 H7 119.1
C7 C8 C9 121.4(2)
C7 C8 H8 119.3
C9 C8 H8 119.3
C10 C9 C8 116.8(2)
C10 C9 H9 121.6
C8 C9 H9 121.6
C9 C10 C5 121.78(17)
C9 C10 C11 129.77(18)
C5 C10 C11 108.44(16)
O2 C11 C3 127.43(15)
O2 C11 C10 125.64(16)
C3 C11 C10 106.93(14)
C2 C12 H12A 109.5
C2 C12 H12B 109.5
H12A C12 H12B 109.5
C2 C12 H12C 109.5
H12A C12 H12C 109.5
H12B C12 H12C 109.5

loop_
_geom_bond_atom_site_label_1
_geom_bond_atom_site_label_2
_geom_bond_distance
S1 C1 1.7050(18)
O1 C4 1.228(2)
O2 C11 1.229(2)
N1 C1 1.318(2)
N1 HN1 0.85(3)
N1 HN2 0.84(3)
N2 C1 1.340(2)
N2 N3 1.394(2)
N2 HN3 0.84(2)
N3 C2 1.350(2)
N3 HN4 0.89(3)
C2 C3 1.381(2)
C2 C12 1.498(2)
C3 C11 1.466(2)
C3 C4 1.466(2)
C4 C5 1.488(3)
C5 C6 1.391(3)
C5 C10 1.395(3)
C6 C7 1.389(4)
C6 H6 0.9500
C7 C8 1.386(4)
C7 H7 0.9500
C8 C9 1.396(3)
C8 H8 0.9500
C9 C10 1.392(3)
C9 H9 0.9500
C10 C11 1.493(2)
C12 H12A 0.9800
C12 H12B 0.9800
C12 H12C 0.9800

loop_
_geom_hbond_atom_site_label_D
_geom_hbond_atom_site_label_H
_geom_hbond_atom_site_label_A
_geom_hbond_site_symmetry_A
_geom_hbond_distance_DH
_geom_hbond_distance_HA
_geom_hbond_distance_DA
_geom_hbond_angle_DHA
_geom_hbond_publ_flag
C12 H12B O1 . 0.98 2.26 3.033(3) 135 yes
N2 HN3 S1 3_646 0.84(2) 2.47(2) 3.2796(16) 163(2) yes
N1 HN1 S1 3_656 0.85(3) 2.63(3) 3.3764(19) 147(2) yes
N1 HN2 O1 8_765 0.84(3) 2.11(3) 2.816(2) 142(2) yes
N3 HN4 O2 . 0.89(3) 2.05(3) 2.7592(19) 135(2) yes
N3 HN4 O2 5_666 0.89(3) 2.30(2) 3.0107(19) 137(2) yes

loop_
_geom_torsion_atom_site_label_1
_geom_torsion_atom_site_label_2
_geom_torsion_atom_site_label_3
_geom_torsion_atom_site_label_4
_geom_torsion
C1 N2 N3 C2 97.7(2)
N3 N2 C1 N1 4.8(3)
N3 N2 C1 S1 -178.07(12)
N2 N3 C2 C3 163.37(16)
N2 N3 C2 C12 -17.4(2)
N3 C2 C3 C11 -7.9(3)
C12 C2 C3 C11 172.90(16)
N3 C2 C3 C4 176.93(16)
C12 C2 C3 C4 -2.3(3)
C2 C3 C4 O1 -4.8(3)
C11 C3 C4 O1 179.40(19)
C2 C3 C4 C5 175.41(17)
C11 C3 C4 C5 -0.42(19)
O1 C4 C5 C6 0.3(3)
C3 C4 C5 C6 -179.83(19)
O1 C4 C5 C10 179.86(18)
C3 C4 C5 C10 -0.3(2)
C10 C5 C6 C7 0.7(3)
C4 C5 C6 C7 -179.82(18)
C5 C6 C7 C8 -0.9(3)
C6 C7 C8 C9 0.5(3)
C7 C8 C9 C10 0.0(3)
C8 C9 C10 C5 -0.2(3)
C8 C9 C10 C11 179.00(18)
C6 C5 C10 C9 -0.2(3)
C4 C5 C10 C9 -179.77(17)
C6 C5 C10 C11 -179.53(16)
C4 C5 C10 C11 0.9(2)
C2 C3 C11 O2 4.2(3)
C4 C3 C11 O2 -179.82(17)
C2 C3 C11 C10 -175.02(16)
C4 C3 C11 C10 0.94(19)
C9 C10 C11 O2 0.3(3)
C5 C10 C11 O2 179.61(16)
C9 C10 C11 C3 179.59(18)
C5 C10 C11 C3 -1.14(19)

_cod_database_fobs_code 1552865
